data_4069952
loop_
_publ_author_name
'Tse, Sunny Kai San'
'Guo, Tongxun'
'Sung, Herman Ho-Yung'
'Williams, Ian Duncan'
'Lin, Zhenyang'
'Jia, Guochen'

_publ_section_title
;
 Synthesis of Monosubstituted Cyclopentadienyl Ruthenium Complexes from
 the Reactions of 6-Substituted Fulvenes with RuHCl(PPh3)3
;
_journal_issue 18
_journal_name_full Organometallics
_journal_page_first 5529
_journal_paper_doi 10.1021/om900527v
_journal_volume 28
_journal_year 2009
_chemical_formula_sum 'C55 H47 Cl3 P2 Ru'
_chemical_formula_weight 977.29
_chemical_name_systematic
; 
 ? 
;
_space_group_IT_number 2
_symmetry_cell_setting triclinic
_symmetry_space_group_name_Hall '-P 1'
_symmetry_space_group_name_H-M 'P -1'
_atom_sites_solution_hydrogens geom
_atom_sites_solution_primary direct
_atom_sites_solution_secondary difmap
_audit_creation_method SHELXL-97
_cell_angle_alpha 91.329(2)
_cell_angle_beta 98.864(2)
_cell_angle_gamma 111.207(2)
_cell_formula_units_Z 2
_cell_length_a 10.4800(3)
_cell_length_b 14.2855(4)
_cell_length_c 16.7794(3)
_cell_measurement_reflns_used 19929
_cell_measurement_temperature 173(2)
_cell_measurement_theta_max 67.49
_cell_measurement_theta_min 2.66
_cell_volume 2305.48(11)
_computing_structure_refinement 'SHELXL-97 (Sheldrick, 1997)'
_computing_structure_solution 'SHELXS-97 (Sheldrick, 1990)'
_diffrn_ambient_temperature 173(2)
_diffrn_measured_fraction_theta_full 0.983
_diffrn_measured_fraction_theta_max 0.979
_diffrn_radiation_monochromator graphite
_diffrn_radiation_source 'fine-focus sealed tube'
_diffrn_radiation_type CuK\a
_diffrn_radiation_wavelength 1.54178
_diffrn_reflns_av_R_equivalents 0.0266
_diffrn_reflns_av_sigmaI/netI 0.0208
_diffrn_reflns_limit_h_max 12
_diffrn_reflns_limit_h_min -12
_diffrn_reflns_limit_k_max 16
_diffrn_reflns_limit_k_min -17
_diffrn_reflns_limit_l_max 20
_diffrn_reflns_limit_l_min -20
_diffrn_reflns_number 23585
_diffrn_reflns_theta_full 66.50
_diffrn_reflns_theta_max 67.72
_diffrn_reflns_theta_min 2.67
_exptl_absorpt_coefficient_mu 5.288
_exptl_absorpt_correction_T_max 1.00
_exptl_absorpt_correction_T_min 0.39
_exptl_absorpt_correction_type multi-scan
_exptl_absorpt_process_details SADABS
_exptl_crystal_colour red
_exptl_crystal_density_diffrn 1.408
_exptl_crystal_density_method 'not measured'
_exptl_crystal_description block
_exptl_crystal_F_000 1004
_exptl_crystal_size_max 0.35
_exptl_crystal_size_mid 0.30
_exptl_crystal_size_min 0.10
_refine_diff_density_max 0.408
_refine_diff_density_min -0.496
_refine_diff_density_rms 0.049
_refine_ls_extinction_method none
_refine_ls_goodness_of_fit_ref 1.023
_refine_ls_hydrogen_treatment constr
_refine_ls_matrix_type full
_refine_ls_number_parameters 558
_refine_ls_number_reflns 8179
_refine_ls_number_restraints 0
_refine_ls_restrained_S_all 1.023
_refine_ls_R_factor_all 0.0245
_refine_ls_R_factor_gt 0.0230
_refine_ls_shift/su_max 0.004
_refine_ls_shift/su_mean 0.000
_refine_ls_structure_factor_coef Fsqd
_refine_ls_weighting_details 'calc w=1/[\s^2^(Fo^2^)+(0.0434P)^2^+0.3200P] where P=(Fo^2^+2Fc^2^)/3'
_refine_ls_weighting_scheme calc
_refine_ls_wR_factor_gt 0.0614
_refine_ls_wR_factor_ref 0.0621
_reflns_number_gt 7695
_reflns_number_total 8179
_reflns_threshold_expression >2sigma(I)
_cod_data_source_file om900527v_si_001.cif
_cod_data_source_block tse29cult_Complex6
_cod_depositor_comments
;
The following automatic conversions were performed:

'_symmetry_cell_setting' value 'Triclinic' changed to 'triclinic'
according to /home/saulius/struct/CIF-dictionaries/cif_core.dic
dictionary named 'cif_core.dic' version 2.4.2 from 2011-04-26.

Automatic conversion script
Id: cif_fix_values 1715 2011-07-08 13:25:40Z adriana 
;
_cod_original_cell_volume 2305.48(10)
_cod_original_sg_symbol_H-M P-1
_cod_database_code 4069952

loop_
_symmetry_equiv_pos_as_xyz
'x, y, z'
'-x, -y, -z'

loop_
_atom_site_label
_atom_site_type_symbol
_atom_site_fract_x
_atom_site_fract_y
_atom_site_fract_z
_atom_site_U_iso_or_equiv
_atom_site_adp_type
_atom_site_occupancy
_atom_site_symmetry_multiplicity
_atom_site_calc_flag
_atom_site_refinement_flags
_atom_site_disorder_assembly
_atom_site_disorder_group
Ru1 Ru 0.424318(11) 0.233185(8) 0.706336(6) 0.01846(5) Uani 1 1 d . . .
Cl1 Cl 0.17358(4) 0.17748(3) 0.70151(2) 0.02683(9) Uani 1 1 d . . .
P1 P 0.47190(4) 0.30177(3) 0.83766(2) 0.02120(9) Uani 1 1 d . . .
P2 P 0.42126(4) 0.07206(3) 0.72881(2) 0.01945(9) Uani 1 1 d . . .
C1 C 0.40070(16) 0.29238(12) 0.58151(9) 0.0234(3) Uani 1 1 d . . .
C2 C 0.48291(17) 0.23206(13) 0.58353(9) 0.0253(3) Uani 1 1 d . . .
H2A H 0.4632 0.1709 0.5464 0.030 Uiso 1 1 calc R . .
C3 C 0.60308(17) 0.27747(13) 0.64558(10) 0.0271(3) Uani 1 1 d . . .
H3A H 0.6839 0.2554 0.6573 0.033 Uiso 1 1 calc R . .
C4 C 0.59353(17) 0.36464(13) 0.68138(10) 0.0265(3) Uani 1 1 d . . .
H4A H 0.6666 0.4145 0.7230 0.032 Uiso 1 1 calc R . .
C5 C 0.46746(17) 0.37471(12) 0.64252(9) 0.0243(3) Uani 1 1 d . . .
H5A H 0.4355 0.4310 0.6536 0.029 Uiso 1 1 calc R . .
C6 C 0.26514(17) 0.27401(13) 0.52437(9) 0.0260(3) Uani 1 1 d . . .
H6A H 0.1912 0.2177 0.5443 0.031 Uiso 1 1 calc R . .
C7 C 0.27028(19) 0.24001(14) 0.43854(10) 0.0303(4) Uani 1 1 d . . .
C8 C 0.3855(2) 0.28405(16) 0.40242(11) 0.0386(4) Uani 1 1 d . . .
H8A H 0.4652 0.3364 0.4317 0.046 Uiso 1 1 calc R . .
C9 C 0.3852(3) 0.2519(2) 0.32312(13) 0.0546(6) Uani 1 1 d . . .
H9A H 0.4642 0.2829 0.2984 0.066 Uiso 1 1 calc R . .
C10 C 0.2700(3) 0.1752(2) 0.28072(13) 0.0614(7) Uani 1 1 d . . .
H10A H 0.2701 0.1528 0.2270 0.074 Uiso 1 1 calc R . .
C11 C 0.1560(3) 0.1316(2) 0.31598(14) 0.0567(6) Uani 1 1 d . . .
H11A H 0.0767 0.0791 0.2865 0.068 Uiso 1 1 calc R . .
C12 C 0.1552(2) 0.16339(16) 0.39453(12) 0.0406(4) Uani 1 1 d . . .
H12A H 0.0753 0.1325 0.4185 0.049 Uiso 1 1 calc R . .
C13 C 0.22572(17) 0.36672(13) 0.52859(10) 0.0272(3) Uani 1 1 d . . .
C14 C 0.2833(2) 0.45021(15) 0.48661(11) 0.0348(4) Uani 1 1 d . . .
H14A H 0.3446 0.4486 0.4508 0.042 Uiso 1 1 calc R . .
C15 C 0.2523(2) 0.53583(15) 0.49649(12) 0.0404(4) Uani 1 1 d . . .
H15A H 0.2922 0.5922 0.4672 0.049 Uiso 1 1 calc R . .
C16 C 0.1646(2) 0.53995(16) 0.54820(12) 0.0402(4) Uani 1 1 d . . .
H16A H 0.1443 0.5990 0.5551 0.048 Uiso 1 1 calc R . .
C17 C 0.1058(2) 0.45713(17) 0.59021(12) 0.0411(5) Uani 1 1 d . . .
H17A H 0.0449 0.4594 0.6260 0.049 Uiso 1 1 calc R . .
C18 C 0.13559(19) 0.37094(15) 0.58014(11) 0.0338(4) Uani 1 1 d . . .
H18A H 0.0940 0.3143 0.6087 0.041 Uiso 1 1 calc R . .
C21 C 0.45300(19) 0.42565(13) 0.83811(10) 0.0286(4) Uani 1 1 d . . .
C22 C 0.5588(2) 0.51470(14) 0.87310(12) 0.0374(4) Uani 1 1 d . . .
H22A H 0.6447 0.5133 0.9000 0.045 Uiso 1 1 calc R . .
C23 C 0.5392(3) 0.60582(16) 0.86883(13) 0.0486(5) Uani 1 1 d . . .
H23A H 0.6122 0.6663 0.8925 0.058 Uiso 1 1 calc R . .
C24 C 0.4158(3) 0.60928(17) 0.83085(13) 0.0495(6) Uani 1 1 d . . .
H24A H 0.4028 0.6717 0.8291 0.059 Uiso 1 1 calc R . .
C25 C 0.3100(3) 0.52136(17) 0.79494(12) 0.0457(5) Uani 1 1 d . . .
H25A H 0.2244 0.5235 0.7683 0.055 Uiso 1 1 calc R . .
C26 C 0.3291(2) 0.43008(16) 0.79788(11) 0.0377(4) Uani 1 1 d . . .
H26A H 0.2570 0.3702 0.7722 0.045 Uiso 1 1 calc R . .
C31 C 0.36981(17) 0.23942(13) 0.91456(9) 0.0245(3) Uani 1 1 d . . .
C32 C 0.24503(19) 0.24945(15) 0.92297(11) 0.0333(4) Uani 1 1 d . . .
H32A H 0.2120 0.2916 0.8896 0.040 Uiso 1 1 calc R . .
C33 C 0.1688(2) 0.19831(17) 0.97964(11) 0.0400(5) Uani 1 1 d . . .
H33A H 0.0835 0.2053 0.9845 0.048 Uiso 1 1 calc R . .
C34 C 0.2156(2) 0.13739(16) 1.02903(11) 0.0388(4) Uani 1 1 d . . .
H34A H 0.1635 0.1032 1.0682 0.047 Uiso 1 1 calc R . .
C35 C 0.3387(2) 0.12641(15) 1.02117(11) 0.0348(4) Uani 1 1 d . . .
H35A H 0.3712 0.0843 1.0548 0.042 Uiso 1 1 calc R . .
C36 C 0.41484(18) 0.17681(13) 0.96423(10) 0.0283(3) Uani 1 1 d . . .
H36A H 0.4992 0.1685 0.9590 0.034 Uiso 1 1 calc R . .
C41 C 0.64880(17) 0.33218(12) 0.89403(10) 0.0259(3) Uani 1 1 d . . .
C42 C 0.75008(18) 0.31697(13) 0.85741(11) 0.0282(3) Uani 1 1 d . . .
H42A H 0.7279 0.2903 0.8025 0.034 Uiso 1 1 calc R . .
C43 C 0.88433(19) 0.34023(14) 0.90012(12) 0.0355(4) Uani 1 1 d . . .
H43A H 0.9536 0.3311 0.8738 0.043 Uiso 1 1 calc R . .
C44 C 0.9168(2) 0.37644(14) 0.98050(12) 0.0389(5) Uani 1 1 d . . .
H44A H 1.0076 0.3907 1.0100 0.047 Uiso 1 1 calc R . .
C45 C 0.8168(2) 0.39198(14) 1.01808(12) 0.0391(4) Uani 1 1 d . . .
H45A H 0.8394 0.4176 1.0733 0.047 Uiso 1 1 calc R . .
C46 C 0.68380(19) 0.37045(14) 0.97558(10) 0.0325(4) Uani 1 1 d . . .
H46A H 0.6158 0.3817 1.0018 0.039 Uiso 1 1 calc R . .
C51 C 0.59706(16) 0.07191(12) 0.75700(10) 0.0230(3) Uani 1 1 d . . .
C52 C 0.68069(17) 0.07947(13) 0.69787(11) 0.0277(3) Uani 1 1 d . . .
H52A H 0.6417 0.0748 0.6422 0.033 Uiso 1 1 calc R . .
C53 C 0.81990(18) 0.09377(14) 0.72012(11) 0.0327(4) Uani 1 1 d . . .
H53A H 0.8762 0.1006 0.6797 0.039 Uiso 1 1 calc R . .
C54 C 0.87774(18) 0.09815(14) 0.80089(12) 0.0330(4) Uani 1 1 d . . .
H54A H 0.9730 0.1075 0.8158 0.040 Uiso 1 1 calc R . .
C55 C 0.79554(18) 0.08872(13) 0.85960(11) 0.0295(4) Uani 1 1 d . . .
H55A H 0.8340 0.0902 0.9149 0.035 Uiso 1 1 calc R . .
C56 C 0.65645(17) 0.07697(13) 0.83779(10) 0.0255(3) Uani 1 1 d . . .
H56A H 0.6015 0.0724 0.8787 0.031 Uiso 1 1 calc R . .
C61 C 0.32717(16) -0.01057(12) 0.80081(9) 0.0223(3) Uani 1 1 d . . .
C62 C 0.21296(17) 0.00246(13) 0.82407(10) 0.0269(3) Uani 1 1 d . . .
H62A H 0.1871 0.0566 0.8058 0.032 Uiso 1 1 calc R . .
C63 C 0.13583(19) -0.06355(15) 0.87413(11) 0.0339(4) Uani 1 1 d . . .
H63A H 0.0574 -0.0543 0.8895 0.041 Uiso 1 1 calc R . .
C64 C 0.1725(2) -0.14215(14) 0.90148(11) 0.0350(4) Uani 1 1 d . . .
H64A H 0.1199 -0.1867 0.9358 0.042 Uiso 1 1 calc R . .
C65 C 0.2861(2) -0.15570(14) 0.87866(12) 0.0359(4) Uani 1 1 d . . .
H65A H 0.3122 -0.2094 0.8978 0.043 Uiso 1 1 calc R . .
C66 C 0.36232(19) -0.09135(13) 0.82810(11) 0.0304(4) Uani 1 1 d . . .
H66A H 0.4391 -0.1021 0.8118 0.036 Uiso 1 1 calc R . .
C71 C 0.34880(17) -0.01692(13) 0.63709(9) 0.0250(3) Uani 1 1 d . . .
C72 C 0.24382(18) -0.00609(14) 0.58060(10) 0.0307(4) Uani 1 1 d . . .
H72A H 0.2151 0.0490 0.5879 0.037 Uiso 1 1 calc R . .
C73 C 0.1808(2) -0.07591(16) 0.51336(11) 0.0391(4) Uani 1 1 d . . .
H73A H 0.1094 -0.0681 0.4749 0.047 Uiso 1 1 calc R . .
C74 C 0.2217(2) -0.15634(16) 0.50237(12) 0.0415(5) Uani 1 1 d . . .
H74A H 0.1782 -0.2039 0.4566 0.050 Uiso 1 1 calc R . .
C75 C 0.3260(2) -0.16763(15) 0.55797(12) 0.0389(4) Uani 1 1 d . . .
H75A H 0.3544 -0.2228 0.5503 0.047 Uiso 1 1 calc R . .
C76 C 0.38943(19) -0.09825(14) 0.62523(11) 0.0318(4) Uani 1 1 d . . .
H76A H 0.4609 -0.1064 0.6633 0.038 Uiso 1 1 calc R . .
C1S C 0.9337(3) 0.6612(3) 0.7246(2) 0.0824(10) Uani 1 1 d . . .
H1SA H 0.8539 0.6351 0.6793 0.099 Uiso 1 1 d R A 1
H1SB H 0.9228 0.7168 0.7555 0.099 Uiso 1 1 d R A 1
Cl2 Cl 0.92980(8) 0.56472(6) 0.78809(5) 0.0762(3) Uani 0.90 1 d P B 1
Cl3 Cl 1.08312(9) 0.71031(8) 0.68558(6) 0.0757(2) Uani 0.90 1 d P B 1
Cl2A Cl 0.8856(9) 0.6064(7) 0.8066(5) 0.079(2) Uiso 0.10 1 d P B 2
Cl3A Cl 1.0922(12) 0.6628(9) 0.7028(7) 0.097(3) Uiso 0.10 1 d P B 2

loop_
_atom_site_aniso_label
_atom_site_aniso_U_11
_atom_site_aniso_U_22
_atom_site_aniso_U_33
_atom_site_aniso_U_23
_atom_site_aniso_U_13
_atom_site_aniso_U_12
Ru1 0.01605(7) 0.02416(7) 0.01495(7) 0.00467(4) 0.00373(4) 0.00659(5)
Cl1 0.01790(17) 0.0371(2) 0.02713(19) 0.01087(16) 0.00693(14) 0.01039(16)
P1 0.02138(19) 0.0254(2) 0.01618(18) 0.00359(15) 0.00262(15) 0.00810(16)
P2 0.01682(18) 0.0241(2) 0.01771(19) 0.00400(15) 0.00528(14) 0.00687(15)
C1 0.0236(8) 0.0297(8) 0.0169(7) 0.0081(6) 0.0067(6) 0.0083(7)
C2 0.0258(8) 0.0333(9) 0.0191(8) 0.0094(6) 0.0106(6) 0.0106(7)
C3 0.0211(8) 0.0379(9) 0.0246(8) 0.0124(7) 0.0111(6) 0.0101(7)
C4 0.0208(8) 0.0310(9) 0.0225(8) 0.0096(7) 0.0040(6) 0.0029(7)
C5 0.0257(8) 0.0261(8) 0.0194(8) 0.0096(6) 0.0056(6) 0.0066(7)
C6 0.0243(8) 0.0315(9) 0.0191(8) 0.0055(6) 0.0023(6) 0.0071(7)
C7 0.0351(9) 0.0375(10) 0.0202(8) 0.0051(7) 0.0006(7) 0.0170(8)
C8 0.0445(11) 0.0513(12) 0.0223(9) 0.0075(8) 0.0064(8) 0.0202(9)
C9 0.0750(16) 0.0830(18) 0.0269(10) 0.0162(11) 0.0191(11) 0.0491(15)
C10 0.092(2) 0.0852(19) 0.0227(10) -0.0099(11) -0.0034(12) 0.0576(17)
C11 0.0676(16) 0.0636(15) 0.0381(12) -0.0181(11) -0.0167(11) 0.0350(13)
C12 0.0437(11) 0.0423(11) 0.0343(10) -0.0025(8) -0.0051(8) 0.0194(9)
C13 0.0244(8) 0.0343(9) 0.0201(8) 0.0046(7) -0.0019(6) 0.0099(7)
C14 0.0349(10) 0.0381(10) 0.0301(9) 0.0090(8) 0.0075(8) 0.0110(8)
C15 0.0411(11) 0.0368(10) 0.0395(11) 0.0122(8) 0.0041(9) 0.0105(9)
C16 0.0427(11) 0.0397(11) 0.0399(11) 0.0053(8) -0.0008(9) 0.0204(9)
C17 0.0394(10) 0.0556(13) 0.0373(10) 0.0088(9) 0.0080(8) 0.0271(10)
C18 0.0309(9) 0.0441(11) 0.0302(9) 0.0139(8) 0.0066(7) 0.0173(8)
C21 0.0399(10) 0.0315(9) 0.0177(8) 0.0050(6) 0.0077(7) 0.0159(8)
C22 0.0472(11) 0.0319(10) 0.0321(10) 0.0031(8) 0.0090(8) 0.0126(9)
C23 0.0721(16) 0.0309(10) 0.0420(12) 0.0021(9) 0.0154(11) 0.0159(10)
C24 0.0866(17) 0.0429(12) 0.0361(11) 0.0091(9) 0.0222(11) 0.0392(12)
C25 0.0682(14) 0.0544(13) 0.0320(10) 0.0081(9) 0.0105(10) 0.0423(12)
C26 0.0506(11) 0.0424(11) 0.0268(9) 0.0039(8) 0.0049(8) 0.0259(9)
C31 0.0244(8) 0.0304(8) 0.0160(7) 0.0012(6) 0.0032(6) 0.0073(7)
C32 0.0285(9) 0.0467(11) 0.0266(9) 0.0057(8) 0.0041(7) 0.0163(8)
C33 0.0262(9) 0.0624(13) 0.0314(10) 0.0034(9) 0.0093(8) 0.0145(9)
C34 0.0315(9) 0.0525(12) 0.0253(9) 0.0067(8) 0.0121(8) 0.0043(9)
C35 0.0346(10) 0.0396(10) 0.0272(9) 0.0118(8) 0.0073(7) 0.0089(8)
C36 0.0272(8) 0.0321(9) 0.0258(8) 0.0055(7) 0.0078(7) 0.0096(7)
C41 0.0238(8) 0.0243(8) 0.0245(8) 0.0074(6) 0.0010(6) 0.0038(7)
C42 0.0269(8) 0.0248(8) 0.0294(9) 0.0049(7) 0.0000(7) 0.0072(7)
C43 0.0259(9) 0.0302(9) 0.0472(11) 0.0080(8) 0.0009(8) 0.0084(7)
C44 0.0282(9) 0.0289(9) 0.0453(11) 0.0095(8) -0.0118(8) 0.0007(8)
C45 0.0396(11) 0.0338(10) 0.0282(9) 0.0063(8) -0.0075(8) 0.0001(8)
C46 0.0328(9) 0.0334(9) 0.0235(8) 0.0045(7) 0.0010(7) 0.0045(8)
C51 0.0202(7) 0.0234(8) 0.0262(8) 0.0044(6) 0.0069(6) 0.0077(6)
C52 0.0236(8) 0.0341(9) 0.0268(8) 0.0068(7) 0.0077(7) 0.0109(7)
C53 0.0245(8) 0.0408(10) 0.0355(10) 0.0051(8) 0.0117(7) 0.0124(8)
C54 0.0212(8) 0.0366(10) 0.0407(10) 0.0022(8) 0.0040(7) 0.0109(7)
C55 0.0258(8) 0.0322(9) 0.0290(9) 0.0018(7) -0.0002(7) 0.0110(7)
C56 0.0235(8) 0.0285(8) 0.0251(8) 0.0036(7) 0.0065(6) 0.0094(7)
C61 0.0204(7) 0.0255(8) 0.0188(7) 0.0036(6) 0.0046(6) 0.0054(6)
C62 0.0231(8) 0.0308(9) 0.0269(8) 0.0072(7) 0.0080(7) 0.0084(7)
C63 0.0276(9) 0.0410(10) 0.0341(10) 0.0087(8) 0.0158(7) 0.0093(8)
C64 0.0388(10) 0.0331(9) 0.0302(9) 0.0101(7) 0.0147(8) 0.0058(8)
C65 0.0420(10) 0.0318(10) 0.0369(10) 0.0135(8) 0.0128(8) 0.0143(8)
C66 0.0304(9) 0.0310(9) 0.0334(9) 0.0084(7) 0.0126(7) 0.0125(7)
C71 0.0226(8) 0.0290(8) 0.0206(8) 0.0013(6) 0.0083(6) 0.0045(7)
C72 0.0279(8) 0.0361(9) 0.0253(9) 0.0011(7) 0.0054(7) 0.0085(7)
C73 0.0319(9) 0.0516(12) 0.0248(9) -0.0024(8) 0.0019(7) 0.0064(9)
C74 0.0400(11) 0.0440(11) 0.0290(10) -0.0108(8) 0.0107(8) 0.0010(9)
C75 0.0406(10) 0.0354(10) 0.0375(10) -0.0051(8) 0.0161(9) 0.0072(8)
C76 0.0318(9) 0.0320(9) 0.0308(9) 0.0006(7) 0.0103(7) 0.0091(8)
C1S 0.0614(17) 0.104(3) 0.097(2) 0.054(2) 0.0209(17) 0.0427(18)
Cl2 0.0574(4) 0.0680(5) 0.0767(5) 0.0293(4) -0.0203(4) 0.0035(4)
Cl3 0.0680(5) 0.0856(6) 0.0768(5) 0.0113(5) 0.0302(4) 0.0248(5)

loop_
_atom_type_symbol
_atom_type_description
_atom_type_scat_dispersion_real
_atom_type_scat_dispersion_imag
_atom_type_scat_source
C C 0.0181 0.0091 'International Tables Vol C Tables 4.2.6.8 and 6.1.1.4'
H H 0.0000 0.0000 'International Tables Vol C Tables 4.2.6.8 and 6.1.1.4'
P P 0.2955 0.4335 'International Tables Vol C Tables 4.2.6.8 and 6.1.1.4'
Cl Cl 0.3639 0.7018 'International Tables Vol C Tables 4.2.6.8 and 6.1.1.4'
Ru Ru 0.0552 3.2960 'International Tables Vol C Tables 4.2.6.8 and 6.1.1.4'

loop_
_geom_angle_atom_site_label_1
_geom_angle_atom_site_label_2
_geom_angle_atom_site_label_3
_geom_angle
C4 Ru1 C3 38.00(7)
C4 Ru1 C2 62.98(6)
C3 Ru1 C2 37.98(6)
C4 Ru1 C5 38.01(6)
C3 Ru1 C5 63.28(6)
C2 Ru1 C5 62.15(6)
C4 Ru1 C1 62.29(6)
C3 Ru1 C1 62.33(6)
C2 Ru1 C1 36.52(6)
C5 Ru1 C1 36.82(6)
C4 Ru1 P1 87.95(5)
C3 Ru1 P1 114.13(5)
C2 Ru1 P1 150.28(5)
C5 Ru1 P1 99.26(4)
C1 Ru1 P1 135.16(4)
C4 Ru1 P2 129.03(5)
C3 Ru1 P2 95.75(5)
C2 Ru1 P2 94.44(4)
C5 Ru1 P2 156.13(4)
C1 Ru1 P2 124.74(4)
P1 Ru1 P2 99.929(14)
C4 Ru1 Cl1 138.67(4)
C3 Ru1 Cl1 150.44(5)
C2 Ru1 Cl1 112.99(4)
C5 Ru1 Cl1 101.61(4)
C1 Ru1 Cl1 90.09(4)
P1 Ru1 Cl1 92.582(14)
P2 Ru1 Cl1 91.580(14)
C41 P1 C31 100.05(7)
C41 P1 C21 102.89(8)
C31 P1 C21 102.64(8)
C41 P1 Ru1 117.57(6)
C31 P1 Ru1 122.26(5)
C21 P1 Ru1 108.94(5)
C51 P2 C71 103.19(7)
C51 P2 C61 102.19(7)
C71 P2 C61 98.20(7)
C51 P2 Ru1 111.71(5)
C71 P2 Ru1 113.09(6)
C61 P2 Ru1 125.60(5)
C2 C1 C5 108.49(14)
C2 C1 C6 126.29(15)
C5 C1 C6 125.22(15)
C2 C1 Ru1 69.89(9)
C5 C1 Ru1 69.83(8)
C6 C1 Ru1 126.36(10)
C1 C2 C3 107.91(15)
C1 C2 Ru1 73.59(9)
C3 C2 Ru1 68.37(9)
C4 C3 C2 107.89(14)
C4 C3 Ru1 70.93(9)
C2 C3 Ru1 73.65(9)
C3 C4 C5 108.64(15)
C3 C4 Ru1 71.07(9)
C5 C4 Ru1 73.77(9)
C1 C5 C4 107.06(15)
C1 C5 Ru1 73.36(9)
C4 C5 Ru1 68.23(9)
C1 C6 C7 111.82(14)
C1 C6 C13 110.12(14)
C7 C6 C13 113.10(13)
C8 C7 C12 118.75(17)
C8 C7 C6 122.05(17)
C12 C7 C6 119.19(17)
C7 C8 C9 120.3(2)
C10 C9 C8 119.9(2)
C11 C10 C9 120.0(2)
C10 C11 C12 120.4(2)
C11 C12 C7 120.6(2)
C14 C13 C18 118.39(17)
C14 C13 C6 122.42(16)
C18 C13 C6 119.06(15)
C15 C14 C13 120.68(18)
C16 C15 C14 120.64(18)
C15 C16 C17 119.35(19)
C16 C17 C18 120.29(18)
C17 C18 C13 120.64(18)
C22 C21 C26 118.77(17)
C22 C21 P1 123.17(14)
C26 C21 P1 117.98(14)
C23 C22 C21 120.2(2)
C24 C23 C22 120.8(2)
C23 C24 C25 119.75(19)
C24 C25 C26 120.0(2)
C25 C26 C21 120.5(2)
C36 C31 C32 118.23(15)
C36 C31 P1 119.47(12)
C32 C31 P1 122.25(13)
C33 C32 C31 120.43(17)
C34 C33 C32 120.63(17)
C33 C34 C35 119.59(17)
C34 C35 C36 120.03(17)
C35 C36 C31 121.08(16)
C42 C41 C46 118.47(16)
C42 C41 P1 120.82(13)
C46 C41 P1 120.70(13)
C41 C42 C43 120.82(17)
C44 C43 C42 120.09(18)
C43 C44 C45 119.84(17)
C44 C45 C46 120.30(18)
C45 C46 C41 120.46(18)
C56 C51 C52 118.42(15)
C56 C51 P2 120.95(12)
C52 C51 P2 120.15(12)
C53 C52 C51 120.42(16)
C52 C53 C54 120.59(16)
C55 C54 C53 119.48(16)
C54 C55 C56 120.19(16)
C51 C56 C55 120.87(15)
C62 C61 C66 118.69(15)
C62 C61 P2 119.83(12)
C66 C61 P2 121.31(12)
C61 C62 C63 120.28(16)
C64 C63 C62 120.52(17)
C63 C64 C65 119.60(16)
C64 C65 C66 120.33(17)
C65 C66 C61 120.57(16)
C72 C71 C76 119.01(16)
C72 C71 P2 118.80(13)
C76 C71 P2 122.06(13)
C71 C72 C73 120.16(18)
C74 C73 C72 120.30(19)
C73 C74 C75 120.00(18)
C74 C75 C76 120.04(19)
C75 C76 C71 120.50(18)
Cl2A C1S Cl3 137.6(4)
Cl2A C1S Cl3A 116.1(5)
Cl3 C1S Cl3A 25.9(4)
Cl2A C1S Cl2 32.2(3)
Cl3 C1S Cl2 114.42(16)
Cl3A C1S Cl2 89.1(4)

loop_
_geom_bond_atom_site_label_1
_geom_bond_atom_site_label_2
_geom_bond_distance
Ru1 C4 2.1686(16)
Ru1 C3 2.1703(15)
Ru1 C2 2.2403(15)
Ru1 C5 2.2421(15)
Ru1 C1 2.2885(15)
Ru1 P1 2.2961(4)
Ru1 P2 2.3306(4)
Ru1 Cl1 2.4420(4)
P1 C41 1.8380(17)
P1 C31 1.8418(16)
P1 C21 1.8505(17)
P2 C51 1.8310(16)
P2 C71 1.8470(16)
P2 C61 1.8485(16)
C1 C2 1.420(2)
C1 C5 1.431(2)
C1 C6 1.518(2)
C2 C3 1.437(2)
C3 C4 1.413(3)
C4 C5 1.438(2)
C6 C7 1.524(2)
C6 C13 1.527(2)
C7 C8 1.384(3)
C7 C12 1.390(3)
C8 C9 1.396(3)
C9 C10 1.381(4)
C10 C11 1.364(4)
C11 C12 1.386(3)
C13 C14 1.390(2)
C13 C18 1.391(2)
C14 C15 1.387(3)
C15 C16 1.373(3)
C16 C17 1.386(3)
C17 C18 1.388(3)
C21 C22 1.392(3)
C21 C26 1.392(3)
C22 C23 1.392(3)
C23 C24 1.369(3)
C24 C25 1.386(4)
C25 C26 1.390(3)
C31 C36 1.391(2)
C31 C32 1.394(2)
C32 C33 1.386(3)
C33 C34 1.379(3)
C34 C35 1.379(3)
C35 C36 1.385(2)
C41 C42 1.383(2)
C41 C46 1.404(2)
C42 C43 1.394(2)
C43 C44 1.379(3)
C44 C45 1.382(3)
C45 C46 1.385(3)
C51 C56 1.390(2)
C51 C52 1.403(2)
C52 C53 1.387(2)
C53 C54 1.387(3)
C54 C55 1.384(3)
C55 C56 1.394(2)
C61 C62 1.386(2)
C61 C66 1.399(2)
C62 C63 1.394(2)
C63 C64 1.379(3)
C64 C65 1.381(3)
C65 C66 1.384(2)
C71 C72 1.393(2)
C71 C76 1.394(2)
C72 C73 1.395(3)
C73 C74 1.382(3)
C74 C75 1.383(3)
C75 C76 1.392(3)
C1S Cl2A 1.655(9)
C1S Cl3 1.707(3)
C1S Cl3A 1.747(12)
C1S Cl2 1.754(3)
